data_7017612
loop_
_publ_author_name
'Coyle, Laura'
'Middleton, Paul S.'
'Murphy, Christopher J.'
'Clegg, William'
'Harrington, Ross W.'
'Errington, R. John'

_publ_section_title
;
 Protonolysis of [((i)PrO)TiMo5O18]3-: access to a family of TiMo5
 Lindqvist type polyoxometalates.
;
_journal_issue 3
_journal_name_full 'Dalton transactions (Cambridge, England : 2003)'
_journal_page_first 971
_journal_page_last 981
_journal_paper_doi 10.1039/c1dt11256b
_journal_volume 41
_journal_year 2012
_chemical_formula_moiety '3 C16 H36 N +,C7 H5 Mo5 O20 Ti 3-'
_chemical_formula_sum 'C55 H113 Mo5 N3 O20 Ti'
_chemical_formula_weight 1664.08
_chemical_name_systematic
;
?
;
_space_group_IT_number 62
_symmetry_cell_setting orthorhombic
_symmetry_space_group_name_Hall '-P 2ac 2n'
_symmetry_space_group_name_H-M 'P n m a'
_atom_sites_solution_hydrogens geom
_atom_sites_solution_primary direct
_atom_sites_solution_secondary difmap
_audit_creation_method SHELXL-97
_cell_angle_alpha 90.00
_cell_angle_beta 90.00
_cell_angle_gamma 90.00
_cell_formula_units_Z 4
_cell_length_a 24.049(4)
_cell_length_b 17.521(3)
_cell_length_c 17.242(3)
_cell_measurement_reflns_used 32479
_cell_measurement_temperature 160(2)
_cell_measurement_theta_max 26.50
_cell_measurement_theta_min 2.30
_cell_volume 7265(2)
_computing_cell_refinement 'Bruker SAINT'
_computing_data_collection 'Bruker SMART'
_computing_data_reduction 'Bruker SAINT'
_computing_molecular_graphics 'Bruker SHELXTL'
_computing_publication_material 'Bruker SHELXTL and local programs'
_computing_structure_refinement 'Bruker SHELXTL'
_computing_structure_solution 'Bruker SHELXTL'
_diffrn_ambient_temperature 160(2)
_diffrn_measured_fraction_theta_full 0.951
_diffrn_measured_fraction_theta_max 0.951
_diffrn_measurement_device_type 'Bruker SMART 1K CCD diffractometer'
_diffrn_measurement_method 'thin-slice \w scans'
_diffrn_radiation_monochromator graphite
_diffrn_radiation_source 'sealed tube'
_diffrn_radiation_type MoK\a
_diffrn_radiation_wavelength 0.71073
_diffrn_reflns_av_R_equivalents 0.1493
_diffrn_reflns_av_sigmaI/netI 0.1256
_diffrn_reflns_limit_h_max 32
_diffrn_reflns_limit_h_min -31
_diffrn_reflns_limit_k_max 22
_diffrn_reflns_limit_k_min -23
_diffrn_reflns_limit_l_max 22
_diffrn_reflns_limit_l_min -22
_diffrn_reflns_number 61909
_diffrn_reflns_theta_full 28.74
_diffrn_reflns_theta_max 28.74
_diffrn_reflns_theta_min 3.58
_exptl_absorpt_coefficient_mu 1.006
_exptl_absorpt_correction_T_max 0.825
_exptl_absorpt_correction_T_min 0.750
_exptl_absorpt_correction_type multi-scan
_exptl_absorpt_process_details SADABS
_exptl_crystal_colour yellow
_exptl_crystal_density_diffrn 1.521
_exptl_crystal_density_method 'not measured'
_exptl_crystal_description block
_exptl_crystal_F_000 3424
_exptl_crystal_size_max 0.30
_exptl_crystal_size_mid 0.20
_exptl_crystal_size_min 0.20
_refine_diff_density_max 1.003
_refine_diff_density_min -0.881
_refine_diff_density_rms 0.160
_refine_ls_extinction_coef 0.0047(4)
_refine_ls_extinction_expression Fc^*^=kFc[1+0.001xFc^2^\l^3^/sin(2\q)]^-1/4^
_refine_ls_extinction_method SHELXL
_refine_ls_goodness_of_fit_ref 0.990
_refine_ls_hydrogen_treatment constr
_refine_ls_matrix_type full
_refine_ls_number_parameters 428
_refine_ls_number_reflns 9237
_refine_ls_number_restraints 520
_refine_ls_restrained_S_all 1.015
_refine_ls_R_factor_all 0.2085
_refine_ls_R_factor_gt 0.0748
_refine_ls_shift/su_max 0.004
_refine_ls_shift/su_mean 0.000
_refine_ls_structure_factor_coef Fsqd
_refine_ls_weighting_details 'calc w=1/[\s^2^(Fo^2^)+(0.1193P)^2^+0.0000P] where P=(Fo^2^+2Fc^2^)/3'
_refine_ls_weighting_scheme calc
_refine_ls_wR_factor_gt 0.1667
_refine_ls_wR_factor_ref 0.2420
_reflns_number_gt 3755
_reflns_number_total 9237
_reflns_threshold_expression I>2\s(I)
_cod_data_source_file c1dt11256b.txt
_cod_data_source_block rje286_salt_of_6
_cod_database_code 7017612
_computing_special_details
;
TITL rje286 in Pnma
CELL 0.71073 24.0494 17.5205 17.2421 90.000 90.000 90.000
ZERR 4.00 0.0037 0.0032 0.0029 0.000 0.000 0.000
LATT 1
SYMM 0.5-X, -Y, 0.5+Z
SYMM -X, 0.5+Y, -Z
SYMM 0.5+X, 0.5-Y, 0.5-Z
SFAC C H N O TI MO
UNIT 220 452 12 80 4 20

SIZE 0.3 0.2 0.2
TEMP -113
SHEL 5.8 0

L.S. 24
ACTA
BOND $H
FMAP 2
PLAN 10

SIMU N1 > C35
DELU N1 > C35
CONN $MO $TI 6
SADI C8 C9 C9 C10 C10 C11
SADI C12 C13 C13 C14 C14 C15
SADI C16 C17 C17 C18 C18 C19
SADI C20 C21 C21 C22 C22 C23
SADI C24 C25 C25 C26 C26 C27
SADI C28 C29 C29 C30 C30 C31
SADI C32 C33 C33 C34 C34 C35

WGHT 0.119300
EXTI 0.004713
FVAR 0.03978
MO1 6 0.186770 0.344319 0.118541 11.00000 0.06767 0.05765 =
0.05128 0.00981 0.00390 0.01685
MO2 6 0.308761 0.344139 0.206840 11.00000 0.06398 0.05026 =
0.05249 -0.01011 0.00631 -0.01220
MO3 6 0.202803 0.250000 0.283584 10.50000 0.06090 0.05692 =
0.03700 0.00000 0.00922 0.00000
TI1 5 0.287644 0.250000 0.053605 10.50000 0.07161 0.04862 =
0.03761 0.00000 0.01454 0.00000
O1 4 0.341321 0.250000 -0.270412 10.50000 0.17329 0.16306 =
0.07069 0.00000 0.01592 0.00000
O2 4 0.327601 0.250000 -0.040799 10.50000 0.08031 0.08945 =
0.04230 0.00000 0.01888 0.00000
O3 4 0.149220 0.250000 0.093223 10.50000 0.06411 0.08087 =
0.05384 0.00000 -0.00466 0.00000
O4 4 0.141272 0.409994 0.087137 11.00000 0.09881 0.09764 =
0.08187 0.01321 -0.00272 0.03771
O5 4 0.352236 0.410607 0.242853 11.00000 0.09156 0.07443 =
0.09158 -0.02196 0.00872 -0.02537
O6 4 0.345235 0.250000 0.239462 10.50000 0.06160 0.07087 =
0.05296 0.00000 -0.00700 0.00000
O7 4 0.170204 0.250000 0.369524 10.50000 0.07863 0.10112 =
0.04384 0.00000 0.02577 0.00000
O8 4 0.258839 0.324776 0.294971 11.00000 0.07662 0.06608 =
0.04513 -0.02534 0.00669 -0.01074
O9 4 0.162482 0.324244 0.223938 11.00000 0.06633 0.06876 =
0.05178 0.00108 0.01117 0.02003
O10 4 0.233140 0.327418 0.033675 11.00000 0.08883 0.06051 =
0.04540 0.01404 0.00122 0.00535
O11 4 0.246538 0.403080 0.166195 11.00000 0.08947 0.03765 =
0.06869 -0.00741 0.01578 0.00048
O12 4 0.332539 0.327094 0.107650 11.00000 0.07206 0.05566 =
0.05564 0.00199 0.01917 -0.00854
O13 4 0.248756 0.250000 0.161005 10.50000 0.05056 0.03650 =
0.03606 0.00000 0.00359 0.00000
C1 1 0.377957 0.250000 -0.070473 10.50000 0.09036 0.04555 =
0.05198 0.00000 0.01744 0.00000
C2 1 0.425050 0.250000 -0.022117 10.50000 0.11335 0.10281 =
0.07597 0.00000 0.02483 0.00000
AFIX 43
H2 2 0.420437 0.250000 0.032604 10.50000 -1.20000
AFIX 0
C3 1 0.478468 0.250000 -0.053665 10.50000 0.08400 0.17103 =
0.10453 0.00000 0.02120 0.00000
AFIX 43
H3 2 0.510315 0.250000 -0.021067 10.50000 -1.20000
AFIX 0
C4 1 0.483989 0.250000 -0.133720 10.50000 0.09194 0.16543 =
0.10162 0.00000 0.05965 0.00000
AFIX 43
H4 2 0.520056 0.250000 -0.156192 10.50000 -1.20000
AFIX 0
C5 1 0.440034 0.250000 -0.178862 10.50000 0.15119 0.10560 =
0.06281 0.00000 0.04587 0.00000
AFIX 43
H5 2 0.445108 0.250000 -0.233504 10.50000 -1.20000
AFIX 0
C6 1 0.386161 0.250000 -0.149105 10.50000 0.10071 0.05436 =
0.04735 0.00000 0.03231 0.00000
C7 1 0.339123 0.250000 -0.201352 10.50000 0.15187 0.06331 =
0.04299 0.00000 0.02494 0.00000
AFIX 43
H7 2 0.303167 0.250000 -0.178536 10.50000 -1.20000
AFIX 0
SAME N1 C12 > C15
SAME N1 C16 > C19
SAME N1 C20 > C23
SAME N2 C24 > C27
SAME N2 C28 > C31
SAME N2 C32 > C35
N1 3 0.188957 0.503916 0.413363 11.00000 0.08791 0.05133 =
0.07484 -0.02410 0.00313 -0.00423
C8 1 0.152222 0.535878 0.476714 11.00000 0.08926 0.06857 =
0.06705 -0.02441 0.00227 0.00333
AFIX 23
H8A 2 0.176494 0.556393 0.518140 11.00000 -1.20000
H8B 2 0.131060 0.579345 0.454928 11.00000 -1.20000
AFIX 0
C9 1 0.111713 0.481842 0.513101 11.00000 0.09270 0.08581 =
0.09300 -0.02255 0.00760 -0.00877
AFIX 23
H9A 2 0.132447 0.439990 0.538631 11.00000 -1.20000
H9B 2 0.088224 0.459028 0.472040 11.00000 -1.20000
AFIX 0
C10 1 0.075111 0.520008 0.571656 11.00000 0.09544 0.14804 =
0.10168 -0.04616 0.01780 -0.03917
AFIX 23
H10A 2 0.099029 0.546734 0.609686 11.00000 -1.20000
H10B 2 0.052555 0.559188 0.544788 11.00000 -1.20000
AFIX 0
C11 1 0.037291 0.468933 0.614225 11.00000 0.09920 0.23102 =
0.13941 0.00663 0.02307 -0.04763
AFIX 33
H11A 2 0.014720 0.498955 0.650401 11.00000 -1.50000
H11B 2 0.059087 0.431248 0.643207 11.00000 -1.50000
H11C 2 0.012888 0.442592 0.577407 11.00000 -1.50000
AFIX 0
C12 1 0.154742 0.477539 0.344089 11.00000 0.10491 0.06191 =
0.06900 -0.02924 0.00020 -0.01410
AFIX 23
H12A 2 0.180270 0.454627 0.305528 11.00000 -1.20000
H12B 2 0.129120 0.436838 0.361671 11.00000 -1.20000
AFIX 0
C13 1 0.121460 0.537645 0.304764 11.00000 0.12185 0.09165 =
0.08787 -0.02511 -0.01467 0.00507
AFIX 23
H13A 2 0.146777 0.579716 0.289857 11.00000 -1.20000
H13B 2 0.094447 0.558509 0.342549 11.00000 -1.20000
AFIX 0
C14 1 0.090489 0.512849 0.234618 11.00000 0.18190 0.11039 =
0.09554 -0.03910 -0.03933 0.01706
AFIX 23
H14A 2 0.117351 0.489172 0.198368 11.00000 -1.20000
H14B 2 0.063868 0.472625 0.250349 11.00000 -1.20000
AFIX 0
C15 1 0.059527 0.571782 0.192013 11.00000 0.22952 0.13456 =
0.13300 -0.00082 -0.07832 0.00670
AFIX 33
H15A 2 0.040857 0.548564 0.147339 11.00000 -1.50000
H15B 2 0.085347 0.611236 0.173952 11.00000 -1.50000
H15C 2 0.031731 0.594842 0.226341 11.00000 -1.50000
AFIX 0
C16 1 0.220962 0.434905 0.442240 11.00000 0.09347 0.06023 =
0.08946 -0.02036 0.01196 0.00626
AFIX 23
H16A 2 0.193751 0.394113 0.453994 11.00000 -1.20000
H16B 2 0.244588 0.416321 0.399180 11.00000 -1.20000
AFIX 0
C17 1 0.257193 0.445080 0.511870 11.00000 0.12135 0.10277 =
0.09345 -0.02316 -0.00569 0.01168
AFIX 23
H17A 2 0.235526 0.468926 0.554253 11.00000 -1.20000
H17B 2 0.288600 0.479327 0.498956 11.00000 -1.20000
AFIX 0
C18 1 0.279313 0.368596 0.538317 11.00000 0.17234 0.13762 =
0.16916 0.03504 -0.06429 -0.00293
AFIX 23
H18A 2 0.247859 0.337375 0.557437 11.00000 -1.20000
H18B 2 0.295606 0.341857 0.493129 11.00000 -1.20000
AFIX 0
C19 1 0.321016 0.373519 0.598912 11.00000 0.31201 0.33847 =
0.26183 0.09194 -0.16383 -0.01045
AFIX 33
H19A 2 0.333855 0.322105 0.612343 11.00000 -1.50000
H19B 2 0.304827 0.397811 0.644861 11.00000 -1.50000
H19C 2 0.352537 0.403965 0.580462 11.00000 -1.50000
AFIX 0
C20 1 0.228448 0.567272 0.389212 11.00000 0.08920 0.06443 =
0.07814 -0.02283 0.00405 -0.01410
AFIX 23
H20A 2 0.205813 0.612207 0.374545 11.00000 -1.20000
H20B 2 0.250682 0.581902 0.435190 11.00000 -1.20000
AFIX 0
C21 1 0.267629 0.551206 0.324526 11.00000 0.11008 0.10189 =
0.08546 -0.02846 0.02062 -0.01482
AFIX 23
H21A 2 0.246639 0.531597 0.279330 11.00000 -1.20000
H21B 2 0.294390 0.511365 0.340789 11.00000 -1.20000
AFIX 0
C22 1 0.298759 0.622003 0.301537 11.00000 0.14167 0.11929 =
0.15572 -0.04514 0.06453 -0.04017
AFIX 23
H22A 2 0.271420 0.661674 0.286782 11.00000 -1.20000
H22B 2 0.319329 0.641033 0.347359 11.00000 -1.20000
AFIX 0
C23 1 0.338686 0.612303 0.236691 11.00000 0.18946 0.18635 =
0.15963 -0.00613 0.08704 -0.02230
AFIX 33
H23A 2 0.356617 0.661301 0.225463 11.00000 -1.50000
H23B 2 0.318812 0.594470 0.190499 11.00000 -1.50000
H23C 2 0.367004 0.574731 0.251277 11.00000 -1.50000
AFIX 0
N2 3 0.481792 0.250000 0.378213 10.50000 0.04527 0.17609 =
0.08635 0.00000 -0.00482 0.00000
C24 1 0.444141 0.318913 0.381472 11.00000 0.07630 0.20065 =
0.10738 0.01715 -0.00461 0.02201
AFIX 23
H24A 2 0.419276 0.317660 0.335730 11.00000 -1.20000
H24B 2 0.420455 0.314636 0.428230 11.00000 -1.20000
AFIX 0
C25 1 0.472577 0.394140 0.383307 11.00000 0.25627 0.17563 =
0.26286 0.04281 -0.05314 -0.00423
AFIX 23
H25A 2 0.493657 0.402784 0.334778 11.00000 -1.20000
H25B 2 0.498579 0.397083 0.427720 11.00000 -1.20000
AFIX 0
C26 1 0.427743 0.450688 0.391508 11.00000 0.31904 0.21254 =
0.32547 -0.03351 -0.18038 0.04409
AFIX 23
H26A 2 0.422425 0.472955 0.339260 11.00000 -1.20000
H26B 2 0.393649 0.421043 0.402819 11.00000 -1.20000
AFIX 0
C27 1 0.427225 0.512094 0.442839 11.00000 0.35032 0.38599 =
0.24394 -0.09751 0.10294 0.00215
AFIX 33
H27A 2 0.396196 0.546098 0.430051 11.00000 -1.50000
H27B 2 0.462318 0.540219 0.438610 11.00000 -1.50000
H27C 2 0.422797 0.493160 0.495963 11.00000 -1.50000
AFIX 0
C28 1 0.523026 0.250000 0.445564 10.50000 0.07582 0.17212 =
0.10124 0.00000 -0.02493 0.00000
AFIX 23
H28A 2 0.547132 0.204590 0.439473 10.50000 -1.20000
H28B 2 0.547132 0.295410 0.439473 10.50000 -1.20000
AFIX 0
C29 1 0.501972 0.250000 0.526436 10.50000 0.12487 0.25047 =
0.09381 0.00000 -0.01886 0.00000
AFIX 23
H29A 2 0.478887 0.204142 0.535851 10.50000 -1.20000
H29B 2 0.478887 0.295858 0.535851 10.50000 -1.20000
AFIX 0
C30 1 0.552253 0.250000 0.580145 10.50000 0.19218 0.32214 =
0.11409 0.00000 -0.06138 0.00000
AFIX 23
H30A 2 0.574960 0.204557 0.567441 10.50000 -1.20000
H30B 2 0.574960 0.295443 0.567441 10.50000 -1.20000
AFIX 0
C31 1 0.543035 0.250000 0.662808 10.50000 0.32514 0.52454 =
0.12287 0.00000 -0.07277 0.00000
AFIX 33
H31A 2 0.578910 0.250000 0.689764 10.50000 -1.50000
H31B 2 0.521966 0.204330 0.677410 10.50000 -1.50000
H31C 2 0.521966 0.295670 0.677410 10.50000 -1.50000
AFIX 0
PART -1
C32 1 0.516319 0.264004 0.304374 10.50000 0.05771 0.16653 =
0.09447 -0.00176 0.00000 -0.01984
AFIX 23
H32A 2 0.542161 0.306805 0.314666 10.50000 -1.20000
H32B 2 0.539213 0.218039 0.294601 10.50000 -1.20000
AFIX 0
C33 1 0.484631 0.281852 0.231906 10.50000 0.07360 0.13848 =
0.09649 0.01329 0.01422 0.00372
AFIX 23
H33A 2 0.469551 0.334347 0.234898 10.50000 -1.20000
H33B 2 0.453018 0.246052 0.226509 10.50000 -1.20000
AFIX 0
C34 1 0.521812 0.275018 0.163609 10.50000 0.06884 0.13237 =
0.09690 0.00718 0.01104 -0.00952
AFIX 23
H34A 2 0.502491 0.297717 0.118459 10.50000 -1.20000
H34B 2 0.555351 0.306284 0.173560 10.50000 -1.20000
AFIX 0
C35 1 0.540310 0.197100 0.141593 10.50000 0.09284 0.14896 =
0.09418 0.00183 -0.01194 0.02477
AFIX 33
H35A 2 0.567665 0.200541 0.099610 10.50000 -1.50000
H35B 2 0.508221 0.167266 0.124041 10.50000 -1.50000
H35C 2 0.557252 0.172079 0.186601 10.50000 -1.50000

HKLF 4

REM rje286 in Pnma
REM R1 = 0.0748 for 3755 Fo > 4sig(Fo) and 0.2085 for all 9237 data
REM 428 parameters refined using 520 restraints

END

WGHT 0.1209 0.0000
REM Highest difference peak 1.003, deepest hole -0.881, 1-sigma level 0.160
Q1 1 0.5800 0.2368 0.5988 11.00000 0.05 1.00
Q2 1 0.3176 0.3294 0.5187 11.00000 0.05 0.84
Q3 1 0.1939 0.3752 0.0796 11.00000 0.05 0.83
Q4 1 0.3002 0.3501 0.2568 11.00000 0.05 0.75
Q5 1 0.3294 0.4111 0.2036 11.00000 0.05 0.74
Q6 1 0.3573 0.3757 0.2066 11.00000 0.05 0.73
Q7 1 0.3367 0.3496 0.2599 11.00000 0.05 0.69
Q8 1 0.4128 0.5109 0.3961 11.00000 0.05 0.69
Q9 1 0.3207 0.2500 -0.0004 10.50000 0.05 0.68
Q10 1 0.2990 0.3141 0.2402 11.00000 0.05 0.68
;

loop_
_symmetry_equiv_pos_as_xyz
'x, y, z'
'-x+1/2, -y, z+1/2'
'-x, y+1/2, -z'
'x+1/2, -y+1/2, -z+1/2'
'-x, -y, -z'
'x-1/2, y, -z-1/2'
'x, -y-1/2, z'
'-x-1/2, y-1/2, z-1/2'

loop_
_atom_site_label
_atom_site_type_symbol
_atom_site_fract_x
_atom_site_fract_y
_atom_site_fract_z
_atom_site_U_iso_or_equiv
_atom_site_adp_type
_atom_site_occupancy
_atom_site_symmetry_multiplicity
_atom_site_calc_flag
_atom_site_refinement_flags
_atom_site_disorder_assembly
_atom_site_disorder_group
Mo1 Mo 0.18677(3) 0.34432(4) 0.11854(4) 0.0589(3) Uani 1 1 d . . .
Mo2 Mo 0.30876(3) 0.34414(4) 0.20684(4) 0.0556(3) Uani 1 1 d . . .
Mo3 Mo 0.20280(4) 0.2500 0.28358(5) 0.0516(3) Uani 1 2 d S . .
Ti1 Ti 0.28764(9) 0.2500 0.05360(11) 0.0526(6) Uani 1 2 d S . .
O1 O 0.3413(6) 0.2500 -0.2704(7) 0.136(5) Uani 1 2 d S . .
O2 O 0.3276(4) 0.2500 -0.0408(5) 0.071(2) Uani 1 2 d S . .
O3 O 0.1492(3) 0.2500 0.0932(5) 0.066(2) Uani 1 2 d S . .
O4 O 0.1413(3) 0.4100(4) 0.0871(4) 0.093(2) Uani 1 1 d . . .
O5 O 0.3522(3) 0.4106(4) 0.2429(4) 0.086(2) Uani 1 1 d . . .
O6 O 0.3452(3) 0.2500 0.2395(5) 0.062(2) Uani 1 2 d S . .
O7 O 0.1702(4) 0.2500 0.3695(5) 0.075(3) Uani 1 2 d S . .
O8 O 0.2588(2) 0.3248(3) 0.2950(3) 0.0626(16) Uani 1 1 d . . .
O9 O 0.1625(2) 0.3242(3) 0.2239(3) 0.0623(16) Uani 1 1 d . . .
O10 O 0.2331(3) 0.3274(3) 0.0337(3) 0.0649(16) Uani 1 1 d . . .
O11 O 0.2465(2) 0.4031(3) 0.1662(3) 0.0653(16) Uani 1 1 d . . .
O12 O 0.3325(2) 0.3271(3) 0.1076(3) 0.0611(15) Uani 1 1 d . . .
O13 O 0.2488(3) 0.2500 0.1610(3) 0.0410(16) Uani 1 2 d S . .
C1 C 0.3780(6) 0.2500 -0.0705(7) 0.063(3) Uani 1 2 d S . .
C2 C 0.4250(7) 0.2500 -0.0221(10) 0.097(5) Uani 1 2 d S . .
H2 H 0.4204 0.2500 0.0326 0.117 Uiso 1 2 calc SR . .
C3 C 0.4785(7) 0.2500 -0.0537(11) 0.120(6) Uani 1 2 d S . .
H3 H 0.5103 0.2500 -0.0211 0.144 Uiso 1 2 calc SR . .
C4 C 0.4840(8) 0.2500 -0.1337(12) 0.120(7) Uani 1 2 d S . .
H4 H 0.5201 0.2500 -0.1562 0.144 Uiso 1 2 calc SR . .
C5 C 0.4400(10) 0.2500 -0.1789(10) 0.107(6) Uani 1 2 d S . .
H5 H 0.4451 0.2500 -0.2335 0.128 Uiso 1 2 calc SR . .
C6 C 0.3862(6) 0.2500 -0.1491(7) 0.067(4) Uani 1 2 d S . .
C7 C 0.3391(8) 0.2500 -0.2014(8) 0.086(5) Uani 1 2 d S . .
H7 H 0.3032 0.2500 -0.1785 0.103 Uiso 1 2 calc SR . .
N1 N 0.1890(3) 0.5039(4) 0.4134(4) 0.0714(19) Uani 1 1 d DU . .
C8 C 0.1522(4) 0.5359(5) 0.4767(5) 0.075(3) Uani 1 1 d DU . .
H8A H 0.1765 0.5564 0.5181 0.090 Uiso 1 1 calc R . .
H8B H 0.1311 0.5793 0.4549 0.090 Uiso 1 1 calc R . .
C9 C 0.1117(4) 0.4818(6) 0.5131(6) 0.091(3) Uani 1 1 d DU . .
H9A H 0.1324 0.4400 0.5386 0.109 Uiso 1 1 calc R . .
H9B H 0.0882 0.4590 0.4720 0.109 Uiso 1 1 calc R . .
C10 C 0.0751(5) 0.5200(7) 0.5717(7) 0.115(4) Uani 1 1 d DU . .
H10A H 0.0990 0.5467 0.6097 0.138 Uiso 1 1 calc R . .
H10B H 0.0526 0.5592 0.5448 0.138 Uiso 1 1 calc R . .
C11 C 0.0373(5) 0.4689(9) 0.6142(8) 0.157(6) Uani 1 1 d DU . .
H11A H 0.0147 0.4990 0.6504 0.235 Uiso 1 1 calc R . .
H11B H 0.0591 0.4312 0.6432 0.235 Uiso 1 1 calc R . .
H11C H 0.0129 0.4426 0.5774 0.235 Uiso 1 1 calc R . .
C12 C 0.1547(4) 0.4775(5) 0.3441(5) 0.079(3) Uani 1 1 d DU . .
H12A H 0.1803 0.4546 0.3055 0.094 Uiso 1 1 calc R . .
H12B H 0.1291 0.4368 0.3617 0.094 Uiso 1 1 calc R . .
C13 C 0.1215(5) 0.5376(6) 0.3048(6) 0.100(3) Uani 1 1 d DU . .
H13A H 0.1468 0.5797 0.2899 0.121 Uiso 1 1 calc R . .
H13B H 0.0944 0.5585 0.3425 0.121 Uiso 1 1 calc R . .
C14 C 0.0905(6) 0.5128(7) 0.2346(7) 0.129(5) Uani 1 1 d DU . .
H14A H 0.1174 0.4892 0.1984 0.155 Uiso 1 1 calc R . .
H14B H 0.0639 0.4726 0.2503 0.155 Uiso 1 1 calc R . .
C15 C 0.0595(7) 0.5718(8) 0.1920(8) 0.166(7) Uani 1 1 d DU . .
H15A H 0.0409 0.5486 0.1473 0.249 Uiso 1 1 calc R . .
H15B H 0.0853 0.6112 0.1740 0.249 Uiso 1 1 calc R . .
H15C H 0.0317 0.5948 0.2263 0.249 Uiso 1 1 calc R . .
C16 C 0.2210(4) 0.4349(5) 0.4422(6) 0.081(3) Uani 1 1 d DU . .
H16A H 0.1938 0.3941 0.4540 0.097 Uiso 1 1 calc R . .
H16B H 0.2446 0.4163 0.3992 0.097 Uiso 1 1 calc R . .
C17 C 0.2572(5) 0.4451(6) 0.5119(6) 0.106(4) Uani 1 1 d DU . .
H17A H 0.2355 0.4689 0.5543 0.127 Uiso 1 1 calc R . .
H17B H 0.2886 0.4793 0.4990 0.127 Uiso 1 1 calc R . .
C18 C 0.2793(7) 0.3686(8) 0.5383(10) 0.160(6) Uani 1 1 d DU . .
H18A H 0.2479 0.3374 0.5574 0.192 Uiso 1 1 calc R . .
H18B H 0.2956 0.3419 0.4931 0.192 Uiso 1 1 calc R . .
C19 C 0.3210(10) 0.3735(15) 0.5989(14) 0.304(15) Uani 1 1 d DU . .
H19A H 0.3339 0.3221 0.6123 0.456 Uiso 1 1 calc R . .
H19B H 0.3048 0.3978 0.6449 0.456 Uiso 1 1 calc R . .
H19C H 0.3525 0.4040 0.5805 0.456 Uiso 1 1 calc R . .
C20 C 0.2284(4) 0.5673(5) 0.3892(5) 0.077(3) Uani 1 1 d DU . .
H20A H 0.2058 0.6122 0.3745 0.093 Uiso 1 1 calc R . .
H20B H 0.2507 0.5819 0.4352 0.093 Uiso 1 1 calc R . .
C21 C 0.2676(5) 0.5512(7) 0.3245(6) 0.099(4) Uani 1 1 d DU . .
H21A H 0.2466 0.5316 0.2793 0.119 Uiso 1 1 calc R . .
H21B H 0.2944 0.5114 0.3408 0.119 Uiso 1 1 calc R . .
C22 C 0.2988(6) 0.6220(8) 0.3015(8) 0.139(5) Uani 1 1 d DU . .
H22A H 0.2714 0.6617 0.2868 0.167 Uiso 1 1 calc R . .
H22B H 0.3193 0.6410 0.3474 0.167 Uiso 1 1 calc R . .
C23 C 0.3387(7) 0.6123(10) 0.2367(9) 0.178(7) Uani 1 1 d DU . .
H23A H 0.3566 0.6613 0.2255 0.268 Uiso 1 1 calc R . .
H23B H 0.3188 0.5945 0.1905 0.268 Uiso 1 1 calc R . .
H23C H 0.3670 0.5747 0.2513 0.268 Uiso 1 1 calc R . .
N2 N 0.4818(4) 0.2500 0.3782(6) 0.103(4) Uani 1 2 d SDU . .
C24 C 0.4441(5) 0.3189(7) 0.3815(8) 0.128(4) Uani 1 1 d DU A .
H24A H 0.4193 0.3177 0.3357 0.154 Uiso 1 1 calc R . .
H24B H 0.4205 0.3146 0.4282 0.154 Uiso 1 1 calc R . .
C25 C 0.4726(8) 0.3941(9) 0.3833(13) 0.232(9) Uani 1 1 d DU . .
H25A H 0.4937 0.4028 0.3348 0.278 Uiso 1 1 calc R A .
H25B H 0.4986 0.3971 0.4277 0.278 Uiso 1 1 calc R . .
C26 C 0.4277(10) 0.4507(12) 0.3915(15) 0.286(12) Uani 1 1 d DU A .
H26A H 0.4224 0.4730 0.3393 0.343 Uiso 1 1 calc R . .
H26B H 0.3936 0.4210 0.4028 0.343 Uiso 1 1 calc R . .
C27 C 0.4272(11) 0.5121(15) 0.4428(14) 0.327(16) Uani 1 1 d DU . .
H27A H 0.3962 0.5461 0.4301 0.490 Uiso 1 1 calc R A .
H27B H 0.4623 0.5402 0.4386 0.490 Uiso 1 1 calc R . .
H27C H 0.4228 0.4932 0.4960 0.490 Uiso 1 1 calc R . .
C28 C 0.5230(6) 0.2500 0.4456(8) 0.116(5) Uani 0.50 1 d PDU A .
H28A H 0.5471 0.2046 0.4395 0.140 Uiso 0.50 1 calc PR . .
H28B H 0.5471 0.2954 0.4395 0.140 Uiso 0.50 1 calc PR . .
C29 C 0.5020(7) 0.2500 0.5264(8) 0.156(7) Uani 1 2 d SDU . .
H29A H 0.4789 0.2041 0.5359 0.188 Uiso 0.50 1 calc PR A .
H29B H 0.4789 0.2959 0.5359 0.188 Uiso 0.50 1 calc PR . .
C30 C 0.5523(9) 0.2500 0.5801(11) 0.209(11) Uani 0.50 1 d PDU A .
H30A H 0.5750 0.2046 0.5674 0.251 Uiso 0.50 1 calc PR . .
H30B H 0.5750 0.2954 0.5674 0.251 Uiso 0.50 1 calc PR . .
C31 C 0.5430(15) 0.2500 0.6628(11) 0.32(2) Uani 1 2 d SDU . .
H31A H 0.5789 0.2500 0.6898 0.486 Uiso 0.50 1 calc PR A .
H31B H 0.5220 0.2043 0.6774 0.486 Uiso 0.50 1 calc PR . .
H31C H 0.5220 0.2957 0.6774 0.486 Uiso 0.50 1 calc PR . .
C32 C 0.5163(6) 0.264(3) 0.3044(8) 0.106(9) Uani 0.50 1 d PDU A -1
H32A H 0.5422 0.3068 0.3147 0.127 Uiso 0.50 1 calc PR A -1
H32B H 0.5392 0.2180 0.2946 0.127 Uiso 0.50 1 calc PR A -1
C33 C 0.4846(7) 0.2819(12) 0.2319(9) 0.103(8) Uani 0.50 1 d PDU A -1
H33A H 0.4696 0.3343 0.2349 0.123 Uiso 0.50 1 calc PR A -1
H33B H 0.4530 0.2461 0.2265 0.123 Uiso 0.50 1 calc PR A -1
C34 C 0.5218(11) 0.2750(13) 0.1636(13) 0.099(9) Uani 0.50 1 d PDU A -1
H34A H 0.5025 0.2977 0.1185 0.119 Uiso 0.50 1 calc PR A -1
H34B H 0.5554 0.3063 0.1736 0.119 Uiso 0.50 1 calc PR A -1
C35 C 0.5403(12) 0.1971(17) 0.1416(15) 0.112(8) Uani 0.50 1 d PDU A -1
H35A H 0.5677 0.2005 0.0996 0.168 Uiso 0.50 1 calc PR A -1
H35B H 0.5082 0.1673 0.1240 0.168 Uiso 0.50 1 calc PR A -1
H35C H 0.5573 0.1721 0.1866 0.168 Uiso 0.50 1 calc PR A -1

loop_
_atom_site_aniso_label
_atom_site_aniso_U_11
_atom_site_aniso_U_22
_atom_site_aniso_U_33
_atom_site_aniso_U_23
_atom_site_aniso_U_13
_atom_site_aniso_U_12
Mo1 0.0677(5) 0.0577(5) 0.0513(5) 0.0098(4) 0.0039(4) 0.0169(4)
Mo2 0.0640(5) 0.0503(5) 0.0525(4) -0.0101(3) 0.0063(4) -0.0122(4)
Mo3 0.0609(7) 0.0569(7) 0.0370(5) 0.000 0.0092(5) 0.000
Ti1 0.0716(14) 0.0486(12) 0.0376(10) 0.000 0.0145(10) 0.000
O1 0.173(12) 0.163(13) 0.071(8) 0.000 0.016(8) 0.000
O2 0.080(6) 0.089(7) 0.042(5) 0.000 0.019(4) 0.000
O3 0.064(5) 0.081(6) 0.054(5) 0.000 -0.005(4) 0.000
O4 0.099(5) 0.098(6) 0.082(5) 0.013(4) -0.003(4) 0.038(4)
O5 0.092(5) 0.074(5) 0.092(5) -0.022(4) 0.009(4) -0.025(4)
O6 0.062(5) 0.071(6) 0.053(5) 0.000 -0.007(4) 0.000
O7 0.079(6) 0.101(7) 0.044(5) 0.000 0.026(4) 0.000
O8 0.077(4) 0.066(4) 0.045(3) -0.025(3) 0.007(3) -0.011(3)
O9 0.066(4) 0.069(4) 0.052(3) 0.001(3) 0.011(3) 0.020(3)
O10 0.089(4) 0.061(4) 0.045(3) 0.014(3) 0.001(3) 0.005(3)
O11 0.089(4) 0.038(3) 0.069(4) -0.007(3) 0.016(3) 0.000(3)
O12 0.072(4) 0.056(4) 0.056(3) 0.002(3) 0.019(3) -0.009(3)
O13 0.051(4) 0.036(4) 0.036(4) 0.000 0.004(3) 0.000
C1 0.090(10) 0.046(7) 0.052(8) 0.000 0.017(7) 0.000
C2 0.113(14) 0.103(13) 0.076(11) 0.000 0.025(10) 0.000
C3 0.084(12) 0.171(19) 0.105(14) 0.000 0.021(11) 0.000
C4 0.092(14) 0.165(19) 0.102(15) 0.000 0.060(12) 0.000
C5 0.151(18) 0.106(13) 0.063(10) 0.000 0.046(12) 0.000
C6 0.101(11) 0.054(8) 0.047(7) 0.000 0.032(8) 0.000
C7 0.152(15) 0.063(9) 0.043(8) 0.000 0.025(9) 0.000
N1 0.088(5) 0.051(4) 0.075(5) -0.024(4) 0.003(3) -0.004(4)
C8 0.089(6) 0.069(6) 0.067(5) -0.024(5) 0.002(4) 0.003(5)
C9 0.093(7) 0.086(7) 0.093(7) -0.023(6) 0.008(5) -0.009(6)
C10 0.095(8) 0.148(11) 0.102(9) -0.046(8) 0.018(6) -0.039(7)
C11 0.099(10) 0.231(18) 0.139(12) 0.007(12) 0.023(8) -0.048(11)
C12 0.105(7) 0.062(6) 0.069(6) -0.029(5) 0.000(5) -0.014(5)
C13 0.122(9) 0.092(8) 0.088(7) -0.025(6) -0.015(6) 0.005(7)
C14 0.182(13) 0.110(10) 0.096(9) -0.039(7) -0.039(8) 0.017(9)
C15 0.230(18) 0.135(13) 0.133(12) -0.001(10) -0.078(11) 0.007(12)
C16 0.093(7) 0.060(5) 0.089(6) -0.020(5) 0.012(5) 0.006(5)
C17 0.121(9) 0.103(8) 0.093(8) -0.023(7) -0.006(6) 0.012(7)
C18 0.172(14) 0.138(11) 0.169(14) 0.035(11) -0.064(11) -0.003(11)
C19 0.31(3) 0.34(3) 0.26(3) 0.09(2) -0.16(2) -0.01(2)
C20 0.089(6) 0.064(6) 0.078(6) -0.023(5) 0.004(5) -0.014(5)
C21 0.110(8) 0.102(8) 0.085(7) -0.028(6) 0.021(6) -0.015(6)
C22 0.142(12) 0.119(10) 0.156(12) -0.045(9) 0.065(9) -0.040(9)
C23 0.189(16) 0.186(17) 0.160(15) -0.006(13) 0.087(12) -0.022(13)
N2 0.045(6) 0.176(11) 0.086(6) 0.000 -0.005(5) 0.000
C24 0.076(8) 0.201(11) 0.107(9) 0.017(10) -0.005(7) 0.022(7)
C25 0.26(2) 0.176(12) 0.263(19) 0.043(16) -0.053(18) -0.004(11)
C26 0.32(3) 0.213(15) 0.33(3) -0.034(18) -0.18(2) 0.044(16)
C27 0.35(3) 0.39(3) 0.24(3) -0.10(2) 0.10(3) 0.00(3)
C28 0.076(10) 0.172(15) 0.101(8) 0.000 -0.025(8) 0.000
C29 0.125(14) 0.25(2) 0.094(8) 0.000 -0.019(9) 0.000
C30 0.19(2) 0.32(3) 0.114(12) 0.000 -0.061(14) 0.000
C31 0.33(4) 0.52(6) 0.123(13) 0.000 -0.07(2) 0.000
C32 0.058(9) 0.17(3) 0.094(8) -0.002(15) 0.000(6) -0.020(14)
C33 0.074(12) 0.14(2) 0.096(9) 0.013(11) 0.014(8) 0.004(11)
C34 0.069(14) 0.13(3) 0.097(10) 0.007(14) 0.011(10) -0.010(13)
C35 0.09(2) 0.15(2) 0.094(19) 0.002(17) -0.012(15) 0.025(17)

loop_
_atom_type_symbol
_atom_type_description
_atom_type_scat_dispersion_real
_atom_type_scat_dispersion_imag
_atom_type_scat_source
C C 0.0033 0.0016 'International Tables Vol C Tables 4.2.6.8 and 6.1.1.4'
H H 0.0000 0.0000 'International Tables Vol C Tables 4.2.6.8 and 6.1.1.4'
N N 0.0061 0.0033 'International Tables Vol C Tables 4.2.6.8 and 6.1.1.4'
O O 0.0106 0.0060 'International Tables Vol C Tables 4.2.6.8 and 6.1.1.4'
Ti Ti 0.2776 0.4457 'International Tables Vol C Tables 4.2.6.8 and 6.1.1.4'
Mo Mo -1.6832 0.6857 'International Tables Vol C Tables 4.2.6.8 and 6.1.1.4'

loop_
_geom_angle_atom_site_label_1
_geom_angle_atom_site_label_2
_geom_angle_atom_site_label_3
_geom_angle
_geom_angle_site_symmetry_1
_geom_angle_site_symmetry_3
O3 Mo1 O4 102.0(3) . .
O3 Mo1 O9 85.2(3) . .
O3 Mo1 O10 88.1(3) . .
O3 Mo1 O11 153.0(3) . .
O3 Mo1 O13 76.4(2) . .
O4 Mo1 O9 103.3(3) . .
O4 Mo1 O10 104.2(3) . .
O4 Mo1 O11 104.8(3) . .
O4 Mo1 O13 178.4(3) . .
O9 Mo1 O10 152.4(2) . .
O9 Mo1 O11 85.6(2) . .
O9 Mo1 O13 76.8(2) . .
O10 Mo1 O11 88.5(2) . .
O10 Mo1 O13 75.7(2) . .
O11 Mo1 O13 76.8(2) . .
O5 Mo2 O6 101.5(3) . .
O5 Mo2 O8 102.3(3) . .
O5 Mo2 O11 104.1(3) . .
O5 Mo2 O12 105.3(3) . .
O5 Mo2 O13 178.1(3) . .
O6 Mo2 O8 84.6(3) . .
O6 Mo2 O11 153.8(3) . .
O6 Mo2 O12 89.5(3) . .
O6 Mo2 O13 77.2(2) . .
O8 Mo2 O11 84.3(2) . .
O8 Mo2 O12 152.4(2) . .
O8 Mo2 O13 76.2(2) . .
O11 Mo2 O12 89.4(3) . .
O11 Mo2 O13 77.1(2) . .
O12 Mo2 O13 76.2(2) . .
O7 Mo3 O8 104.0(3) . .
O7 Mo3 O8 104.0(3) . 7_565
O7 Mo3 O9 103.7(3) . .
O7 Mo3 O9 103.7(3) . 7_565
O7 Mo3 O13 179.7(4) . .
O8 Mo3 O8 87.8(4) . 7_565
O8 Mo3 O9 86.9(3) . .
O8 Mo3 O9 152.3(2) 7_565 .
O8 Mo3 O9 152.3(2) . 7_565
O8 Mo3 O9 86.9(3) 7_565 7_565
O8 Mo3 O13 76.21(18) . .
O8 Mo3 O13 76.21(18) 7_565 .
O9 Mo3 O9 85.2(4) . 7_565
O9 Mo3 O13 76.08(19) . .
O9 Mo3 O13 76.08(19) 7_565 .
O2 Ti1 O10 101.1(3) . .
O2 Ti1 O10 101.1(3) . 7_565
O2 Ti1 O12 97.4(3) . .
O2 Ti1 O12 97.4(3) . 7_565
O2 Ti1 O13 176.2(3) . .
O10 Ti1 O10 90.1(4) . 7_565
O10 Ti1 O12 88.5(3) . .
O10 Ti1 O12 161.3(2) 7_565 .
O10 Ti1 O12 161.3(2) . 7_565
O10 Ti1 O12 88.5(3) 7_565 7_565
O10 Ti1 O13 81.5(2) . .
O10 Ti1 O13 81.5(2) 7_565 .
O12 Ti1 O12 86.9(4) . 7_565
O12 Ti1 O13 79.9(2) . .
O12 Ti1 O13 79.9(2) 7_565 .
Ti1 O2 C1 143.5(9) . .
Mo1 O3 Mo1 117.5(4) . 7_565
Mo2 O6 Mo2 115.4(4) . 7_565
Mo2 O8 Mo3 118.3(2) . .
Mo1 O9 Mo3 118.2(3) . .
Mo1 O10 Ti1 112.4(3) . .
Mo1 O11 Mo2 116.0(3) . .
Mo2 O12 Ti1 112.6(3) . .
Mo1 O13 Mo1 89.7(2) . 7_565
Mo1 O13 Mo2 90.05(3) . .
Mo1 O13 Mo2 178.2(3) . 7_565
Mo1 O13 Mo2 90.04(3) 7_565 7_565
Mo1 O13 Mo2 178.2(3) 7_565 .
Mo1 O13 Mo3 88.97(18) . .
Mo1 O13 Mo3 88.97(18) 7_565 .
Mo1 O13 Ti1 90.5(2) . .
Mo1 O13 Ti1 90.5(2) 7_565 .
Mo2 O13 Mo2 90.1(2) . 7_565
Mo2 O13 Mo3 89.22(18) . .
Mo2 O13 Mo3 89.22(18) 7_565 .
Mo2 O13 Ti1 91.3(2) . .
Mo2 O13 Ti1 91.3(2) 7_565 .
Mo3 O13 Ti1 179.2(3) . .
O2 C1 C2 120.7(12) . .
O2 C1 C6 121.2(14) . .
C2 C1 C6 118.1(14) . .
C1 C2 H2 119.7 . .
C1 C2 C3 120.7(15) . .
H2 C2 C3 119.7 . .
C2 C3 H3 120.8 . .
C2 C3 C4 118.4(18) . .
H3 C3 C4 120.8 . .
C3 C4 H4 119.6 . .
C3 C4 C5 120.9(17) . .
H4 C4 C5 119.6 . .
C4 C5 H5 119.0 . .
C4 C5 C6 122.0(16) . .
H5 C5 C6 119.0 . .
C1 C6 C5 119.9(16) . .
C1 C6 C7 120.3(13) . .
C5 C6 C7 119.9(14) . .
O1 C7 C6 126.0(17) . .
O1 C7 H7 117.0 . .
C6 C7 H7 117.0 . .
C8 N1 C12 111.3(7) . .
C8 N1 C16 110.8(7) . .
C8 N1 C20 107.0(6) . .
C12 N1 C16 106.8(6) . .
C12 N1 C20 110.2(7) . .
C16 N1 C20 110.8(7) . .
N1 C8 H8A 108.1 . .
N1 C8 H8B 108.1 . .
N1 C8 C9 116.7(7) . .
H8A C8 H8B 107.3 . .
H8A C8 C9 108.1 . .
H8B C8 C9 108.1 . .
C8 C9 H9A 109.1 . .
C8 C9 H9B 109.1 . .
C8 C9 C10 112.5(8) . .
H9A C9 H9B 107.8 . .
H9A C9 C10 109.1 . .
H9B C9 C10 109.1 . .
C9 C10 H10A 108.4 . .
C9 C10 H10B 108.4 . .
C9 C10 C11 115.3(11) . .
H10A C10 H10B 107.5 . .
H10A C10 C11 108.4 . .
H10B C10 C11 108.4 . .
C10 C11 H11A 109.5 . .
C10 C11 H11B 109.5 . .
C10 C11 H11C 109.5 . .
H11A C11 H11B 109.5 . .
H11A C11 H11C 109.5 . .
H11B C11 H11C 109.5 . .
N1 C12 H12A 108.4 . .
N1 C12 H12B 108.4 . .
N1 C12 C13 115.7(7) . .
H12A C12 H12B 107.4 . .
H12A C12 C13 108.4 . .
H12B C12 C13 108.4 . .
C12 C13 H13A 108.3 . .
C12 C13 H13B 108.3 . .
C12 C13 C14 115.7(9) . .
H13A C13 H13B 107.4 . .
H13A C13 C14 108.3 . .
H13B C13 C14 108.3 . .
C13 C14 H14A 108.0 . .
C13 C14 H14B 108.0 . .
C13 C14 C15 117.1(10) . .
H14A C14 H14B 107.3 . .
H14A C14 C15 108.0 . .
H14B C14 C15 108.0 . .
C14 C15 H15A 109.5 . .
C14 C15 H15B 109.5 . .
C14 C15 H15C 109.5 . .
H15A C15 H15B 109.5 . .
H15A C15 H15C 109.5 . .
H15B C15 H15C 109.5 . .
N1 C16 H16A 107.9 . .
N1 C16 H16B 107.9 . .
N1 C16 C17 117.7(8) . .
H16A C16 H16B 107.2 . .
H16A C16 C17 107.9 . .
H16B C16 C17 107.9 . .
C16 C17 H17A 109.7 . .
C16 C17 H17B 109.7 . .
C16 C17 C18 110.0(9) . .
H17A C17 H17B 108.2 . .
H17A C17 C18 109.7 . .
H17B C17 C18 109.7 . .
C17 C18 H18A 108.7 . .
C17 C18 H18B 108.7 . .
C17 C18 C19 114.1(14) . .
H18A C18 H18B 107.6 . .
H18A C18 C19 108.7 . .
H18B C18 C19 108.7 . .
C18 C19 H19A 109.5 . .
C18 C19 H19B 109.5 . .
C18 C19 H19C 109.5 . .
H19A C19 H19B 109.5 . .
H19A C19 H19C 109.5 . .
H19B C19 H19C 109.5 . .
N1 C20 H20A 107.9 . .
N1 C20 H20B 107.9 . .
N1 C20 C21 117.6(7) . .
H20A C20 H20B 107.2 . .
H20A C20 C21 107.9 . .
H20B C20 C21 107.9 . .
C20 C21 H21A 109.5 . .
C20 C21 H21B 109.5 . .
C20 C21 C22 110.9(9) . .
H21A C21 H21B 108.0 . .
H21A C21 C22 109.5 . .
H21B C21 C22 109.5 . .
C21 C22 H22A 108.5 . .
C21 C22 H22B 108.5 . .
C21 C22 C23 115.3(11) . .
H22A C22 H22B 107.5 . .
H22A C22 C23 108.5 . .
H22B C22 C23 108.5 . .
C22 C23 H23A 109.5 . .
C22 C23 H23B 109.5 . .
C22 C23 H23C 109.5 . .
H23A C23 H23B 109.5 . .
H23A C23 H23C 109.5 . .
H23B C23 H23C 109.5 . .
C24 N2 C24 106.2(12) . 7_565
C24 N2 C28 111.2(8) . .
C24 N2 C28 111.2(8) 7_565 .
C24 N2 C32 103.1(18) . .
C24 N2 C32 118.8(19) 7_565 .
C24 N2 C32 118.8(19) . 7_565
C24 N2 C32 103.1(18) 7_565 7_565
C28 N2 C32 106.2(10) . .
C28 N2 C32 106.2(10) . 7_565
N2 C24 H24A 108.3 . .
N2 C24 H24B 108.3 . .
N2 C24 C25 115.7(11) . .
H24A C24 H24B 107.4 . .
H24A C24 C25 108.3 . .
H24B C24 C25 108.3 . .
C24 C25 H25A 110.7 . .
C24 C25 H25B 110.7 . .
C24 C25 C26 105.2(15) . .
H25A C25 H25B 108.8 . .
H25A C25 C26 110.7 . .
H25B C25 C26 110.7 . .
C25 C26 H26A 105.8 . .
C25 C26 H26B 105.8 . .
C25 C26 C27 126(2) . .
H26A C26 H26B 106.2 . .
H26A C26 C27 105.8 . .
H26B C26 C27 105.8 . .
C26 C27 H27A 109.5 . .
C26 C27 H27B 109.5 . .
C26 C27 H27C 109.5 . .
H27A C27 H27B 109.5 . .
H27A C27 H27C 109.5 . .
H27B C27 H27C 109.5 . .
N2 C28 H28A 107.4 . .
N2 C28 H28B 107.4 . .
N2 C28 C29 119.5(12) . .
H28A C28 H28B 107.0 . .
H28A C28 C29 107.4 . .
H28B C28 C29 107.4 . .
C28 C29 H29A 110.2 . .
C28 C29 H29B 110.2 . .
C28 C29 C30 107.5(13) . .
H29A C29 H29B 108.5 . .
H29A C29 C30 110.2 . .
H29B C29 C30 110.2 . .
C29 C30 H30A 107.7 . .
C29 C30 H30B 107.7 . .
C29 C30 C31 118.6(19) . .
H30A C30 H30B 107.1 . .
H30A C30 C31 107.7 . .
H30B C30 C31 107.7 . .
C30 C31 H31A 109.5 . .
C30 C31 H31B 109.5 . .
C30 C31 H31C 109.5 . .
H31A C31 H31B 109.5 . .
H31A C31 H31C 109.5 . .
H31B C31 H31C 109.5 . .
N2 C32 H32A 108.1 . .
N2 C32 H32B 108.1 . .
N2 C32 C33 116.7(12) . .
H32A C32 H32B 107.3 . .
H32A C32 C33 108.1 . .
H32B C32 C33 108.1 . .
C32 C33 H33A 109.7 . .
C32 C33 H33B 109.7 . .
C32 C33 C34 109.8(15) . .
H33A C33 H33B 108.2 . .
H33A C33 C34 109.7 . .
H33B C33 C34 109.7 . .
C33 C34 H34A 108.0 . .
C33 C34 H34B 108.0 . .
C33 C34 C35 117.2(15) . .
H34A C34 H34B 107.2 . .
H34A C34 C35 108.0 . .
H34B C34 C35 108.0 . .
C34 C35 H35A 109.5 . .
C34 C35 H35B 109.5 . .
C34 C35 H35C 109.5 . .
H35A C35 H35B 109.5 . .
H35A C35 H35C 109.5 . .
H35B C35 H35C 109.5 . .

loop_
_geom_bond_atom_site_label_1
_geom_bond_atom_site_label_2
_geom_bond_distance
_geom_bond_site_symmetry_2
Mo1 O3 1.933(4) .
Mo1 O4 1.678(6) .
Mo1 O9 1.941(5) .
Mo1 O10 1.863(6) .
Mo1 O11 1.950(6) .
Mo1 O13 2.343(5) .
Mo2 O5 1.684(6) .
Mo2 O6 1.951(4) .
Mo2 O8 1.966(5) .
Mo2 O11 1.949(6) .
Mo2 O12 1.828(5) .
Mo2 O13 2.330(5) .
Mo3 O7 1.676(7) .
Mo3 O8 1.890(6) .
Mo3 O8 1.890(6) 7_565
Mo3 O9 1.921(6) .
Mo3 O9 1.921(6) 7_565
Mo3 O13 2.385(6) .
Ti1 O2 1.890(8) .
Ti1 O10 1.917(6) .
Ti1 O10 1.917(6) 7_565
Ti1 O12 1.964(6) .
Ti1 O12 1.964(6) 7_565
Ti1 O13 2.075(6) .
O1 C7 1.192(15) .
O2 C1 1.315(15) .
O3 Mo1 1.933(4) 7_565
O6 Mo2 1.951(4) 7_565
O13 Mo1 2.343(5) 7_565
O13 Mo2 2.330(5) 7_565
C1 C2 1.406(19) .
C1 C6 1.370(16) .
C2 H2 0.950 .
C2 C3 1.40(2) .
C3 H3 0.950 .
C3 C4 1.39(2) .
C4 H4 0.950 .
C4 C5 1.31(2) .
C5 H5 0.950 .
C5 C6 1.39(2) .
C6 C7 1.45(2) .
C7 H7 0.950 .
N1 C8 1.512(9) .
N1 C12 1.522(9) .
N1 C16 1.517(9) .
N1 C20 1.519(9) .
C8 H8A 0.990 .
C8 H8B 0.990 .
C8 C9 1.496(10) .
C9 H9A 0.990 .
C9 H9B 0.990 .
C9 C10 1.497(10) .
C10 H10A 0.990 .
C10 H10B 0.990 .
C10 C11 1.472(11) .
C11 H11A 0.980 .
C11 H11B 0.980 .
C11 H11C 0.980 .
C12 H12A 0.990 .
C12 H12B 0.990 .
C12 C13 1.486(10) .
C13 H13A 0.990 .
C13 H13B 0.990 .
C13 C14 1.485(10) .
C14 H14A 0.990 .
C14 H14B 0.990 .
C14 C15 1.470(11) .
C15 H15A 0.980 .
C15 H15B 0.980 .
C15 H15C 0.980 .
C16 H16A 0.990 .
C16 H16B 0.990 .
C16 C17 1.494(10) .
C17 H17A 0.990 .
C17 H17B 0.990 .
C17 C18 1.512(11) .
C18 H18A 0.990 .
C18 H18B 0.990 .
C18 C19 1.451(13) .
C19 H19A 0.980 .
C19 H19B 0.980 .
C19 H19C 0.980 .
C20 H20A 0.990 .
C20 H20B 0.990 .
C20 C21 1.487(10) .
C21 H21A 0.990 .
C21 H21B 0.990 .
C21 C22 1.502(11) .
C22 H22A 0.990 .
C22 H22B 0.990 .
C22 C23 1.484(11) .
C23 H23A 0.980 .
C23 H23B 0.980 .
C23 H23C 0.980 .
N2 C24 1.510(10) .
N2 C24 1.510(10) 7_565
N2 C28 1.527(12) .
N2 C32 1.540(12) .
N2 C32 1.540(12) 7_565
C24 H24A 0.990 .
C24 H24B 0.990 .
C24 C25 1.485(13) .
C25 H25A 0.990 .
C25 H25B 0.990 .
C25 C26 1.471(13) .
C26 H26A 0.990 .
C26 H26B 0.990 .
C26 C27 1.393(14) .
C27 H27A 0.980 .
C27 H27B 0.980 .
C27 H27C 0.980 .
C28 H28A 0.990 .
C28 H28B 0.990 .
C28 C29 1.483(13) .
C29 H29A 0.990 .
C29 H29B 0.990 .
C29 C30 1.523(13) .
C30 H30A 0.990 .
C30 H30B 0.990 .
C30 C31 1.442(14) .
C31 H31A 0.980 .
C31 H31B 0.980 .
C31 H31C 0.980 .
C32 H32A 0.990 .
C32 H32B 0.990 .
C32 C33 1.497(13) .
C33 H33A 0.990 .
C33 H33B 0.990 .
C33 C34 1.483(13) .
C34 H34A 0.990 .
C34 H34B 0.990 .
C34 C35 1.485(14) .
C35 H35A 0.980 .
C35 H35B 0.980 .
C35 H35C 0.980 .
